data_4032204
loop_
_publ_author_name
'Yin, Deng'
'Liu, Hui'
'Lu, Chong-Dao'
'Xu, Yan-Jun'

_publ_section_title
;
 Dialkyl Phosphite-Initiated Cyclopropanation of \a,\b-Unsaturated Ketones
 Using \a-Ketoesters or Isatin Derivatives.
;
_journal_issue 6
_journal_name_full 'The Journal of organic chemistry'
_journal_page_first 3252
_journal_page_last 3261
_journal_paper_doi 10.1021/acs.joc.6b03009
_journal_volume 82
_journal_year 2017
_chemical_formula_moiety 'C24 H19 N O2'
_chemical_formula_sum 'C24 H19 N O2'
_chemical_formula_weight 353.40
_chemical_name_systematic
;
 ?
;
_space_group_crystal_system monoclinic
_space_group_IT_number 14
_space_group_name_Hall '-P 2ybc'
_space_group_name_H-M_alt 'P 1 21/c 1'
_symmetry_space_group_name_Hall '-P 2ybc'
_symmetry_space_group_name_H-M 'P 1 21/c 1'
_atom_sites_solution_hydrogens geom
_atom_sites_solution_primary direct
_audit_creation_date 2016-12-16
_audit_creation_method
;
Olex2 1.2-beta
(compiled 2015.01.26 svn.r3150 for OlexSys, GUI svn.r4998)
;
_cell_angle_alpha 90
_cell_angle_beta 93.461(7)
_cell_angle_gamma 90
_cell_formula_units_Z 4
_cell_length_a 8.962(5)
_cell_length_b 16.830(8)
_cell_length_c 12.534(6)
_cell_measurement_reflns_used 1583
_cell_measurement_temperature 296(2)
_cell_measurement_theta_max 21.125
_cell_measurement_theta_min 2.579
_cell_volume 1887.1(17)
_computing_cell_refinement 'SAINT v7.68A (Bruker, 2009)'
_computing_data_reduction 'SAINT v7.68A (Bruker, 2009)'
_computing_molecular_graphics 'Olex2 (Dolomanov et al., 2009)'
_computing_publication_material 'Olex2 (Dolomanov et al., 2009)'
_computing_structure_refinement 'ShelXL (Sheldrick, 2008)'
_computing_structure_solution 'ShelXS (Sheldrick, 2008)'
_diffrn_ambient_temperature 296.15
_diffrn_measured_fraction_theta_full 0.998
_diffrn_measured_fraction_theta_max 0.982
_diffrn_measurement_device_type bruker-CCD
_diffrn_radiation_type MoK\a
_diffrn_radiation_wavelength 0.71073
_diffrn_reflns_av_R_equivalents 0.0700
_diffrn_reflns_av_unetI/netI 0.0874
_diffrn_reflns_Laue_measured_fraction_full 0.998
_diffrn_reflns_Laue_measured_fraction_max 0.982
_diffrn_reflns_limit_h_max 11
_diffrn_reflns_limit_h_min -11
_diffrn_reflns_limit_k_max 22
_diffrn_reflns_limit_k_min -18
_diffrn_reflns_limit_l_max 16
_diffrn_reflns_limit_l_min -16
_diffrn_reflns_number 11689
_diffrn_reflns_point_group_measured_fraction_full 0.998
_diffrn_reflns_point_group_measured_fraction_max 0.982
_diffrn_reflns_theta_full 26.000
_diffrn_reflns_theta_max 28.130
_diffrn_reflns_theta_min 2.277
_diffrn_source 'fine-focus sealed tube'
_exptl_absorpt_coefficient_mu 0.079
_exptl_absorpt_correction_T_max 1.0000
_exptl_absorpt_correction_T_min 0.6506
_exptl_absorpt_correction_type multi-scan
_exptl_absorpt_process_details
;
SADABS-2008/1 (Bruker,2008) was used for absorption correction.
wR2(int) was 0.1027 before and 0.0797 after correction.
The Ratio of minimum to maximum transmission is 0.6506.
The \l/2 correction factor is 0.0015.
;
_exptl_crystal_colour colorless
_exptl_crystal_density_diffrn 1.244
_exptl_crystal_density_method 'not measured'
_exptl_crystal_description block
_exptl_crystal_F_000 744
_exptl_crystal_size_max 0.311
_exptl_crystal_size_mid 0.212
_exptl_crystal_size_min 0.186
_refine_diff_density_max 0.230
_refine_diff_density_min -0.276
_refine_diff_density_rms 0.060
_refine_ls_extinction_method none
_refine_ls_goodness_of_fit_ref 0.985
_refine_ls_hydrogen_treatment constr
_refine_ls_matrix_type full
_refine_ls_number_parameters 245
_refine_ls_number_reflns 4532
_refine_ls_number_restraints 0
_refine_ls_restrained_S_all 0.985
_refine_ls_R_factor_all 0.1198
_refine_ls_R_factor_gt 0.0634
_refine_ls_shift/su_max 0.000
_refine_ls_shift/su_mean 0.000
_refine_ls_structure_factor_coef Fsqd
_refine_ls_weighting_details
;
 w=1/[\s^2^(Fo^2^)+(0.0918P)^2^]
 where P=(Fo^2^+2Fc^2^)/3
;
_refine_ls_weighting_scheme calc
_refine_ls_wR_factor_gt 0.1547
_refine_ls_wR_factor_ref 0.1944
_reflns_Friedel_coverage 0.000
_reflns_number_gt 2435
_reflns_number_total 4532
_reflns_threshold_expression 'I > 2\s(I)'
_cod_data_source_file jo6b03009_si_004.cif
_cod_data_source_block 8db
_cod_depositor_comments 'Adding full bibliography for 4032202--4032204.cif.'
_cod_original_cell_volume 1887.1(16)
_cod_database_code 4032204
_shelxl_version_number 2013-2
_shelx_space_group_comment
;
The symmetry employed for this shelxl refinement is uniquely defined
by the following loop, which should always be used as a source of
symmetry information in preference to the above space-group names.
They are only intended as comments.
;
_shelx_estimated_absorpt_t_max 0.996
_shelx_estimated_absorpt_t_min 0.994
_olex2_refinement_description
;
1. Fixed Uiso
 At 1.2 times of:
  All C(H) groups
 At 1.5 times of:
  All C(H,H,H) groups
2.a Ternary CH refined with riding coordinates:
 C3(H3), C4(H4)
2.b Aromatic/amide H refined with riding coordinates:
 C9(H9), C14(H14), C6(H6), C7(H7), C8(H8), C18(H18), C15(H15), C24(H24),
 C20(H20), C22(H22), C21(H21), C17(H17), C16(H16), C23(H23)
2.c Idealised Me refined as rotating group:
 C11(H11A,H11B,H11C)
;
_olex2_submission_special_instructions 'No special instructions were received'

loop_
_space_group_symop_operation_xyz
'x, y, z'
'-x, y+1/2, -z+1/2'
'-x, -y, -z'
'x, -y-1/2, z-1/2'

loop_
_atom_site_label
_atom_site_type_symbol
_atom_site_fract_x
_atom_site_fract_y
_atom_site_fract_z
_atom_site_U_iso_or_equiv
_atom_site_adp_type
_atom_site_occupancy
_atom_site_site_symmetry_order
_atom_site_calc_flag
_atom_site_refinement_flags_posn
O2 O 0.06000(18) 0.12594(10) 0.01964(14) 0.0609(5) Uani 1 1 d .
C5 C -0.0528(2) 0.38809(12) 0.14427(16) 0.0397(5) Uani 1 1 d .
N1 N -0.1307(2) 0.40007(11) -0.03246(14) 0.0461(5) Uani 1 1 d .
O1 O -0.03555(19) 0.28680(10) -0.10430(12) 0.0619(5) Uani 1 1 d .
C3 C 0.0232(2) 0.23619(12) 0.13295(16) 0.0405(5) Uani 1 1 d .
H3 H 0.0106 0.2334 0.2100 0.049 Uiso 1 1 calc R
C19 C 0.2791(2) 0.30638(13) 0.18186(18) 0.0455(5) Uani 1 1 d .
C2 C 0.0039(2) 0.31913(12) 0.08573(16) 0.0398(5) Uani 1 1 d .
C10 C -0.1301(2) 0.43596(12) 0.06877(17) 0.0415(5) Uani 1 1 d .
C4 C 0.1584(2) 0.27954(13) 0.10403(17) 0.0443(5) Uani 1 1 d .
H4 H 0.1971 0.2599 0.0375 0.053 Uiso 1 1 calc R
C1 C -0.0542(2) 0.33036(13) -0.02824(17) 0.0436(5) Uani 1 1 d .
C12 C -0.0261(2) 0.16248(13) 0.07216(17) 0.0443(5) Uani 1 1 d .
C13 C -0.1789(2) 0.13305(13) 0.08803(16) 0.0424(5) Uani 1 1 d .
C9 C -0.1946(3) 0.50684(14) 0.0958(2) 0.0540(6) Uani 1 1 d .
H9 H -0.2439 0.5389 0.0446 0.065 Uiso 1 1 calc R
C14 C -0.2886(2) 0.18240(15) 0.12469(19) 0.0522(6) Uani 1 1 d .
H14 H -0.2683 0.2359 0.1371 0.063 Uiso 1 1 calc R
C6 C -0.0467(2) 0.40949(13) 0.25064(17) 0.0474(6) Uani 1 1 d .
H6 H 0.0007 0.3771 0.3023 0.057 Uiso 1 1 calc R
C7 C -0.1128(3) 0.48046(15) 0.2790(2) 0.0550(6) Uani 1 1 d .
H7 H -0.1095 0.4957 0.3504 0.066 Uiso 1 1 calc R
C8 C -0.1828(3) 0.52833(15) 0.2029(2) 0.0587(7) Uani 1 1 d .
H8 H -0.2234 0.5764 0.2236 0.070 Uiso 1 1 calc R
C18 C -0.2114(3) 0.05339(14) 0.07061(18) 0.0508(6) Uani 1 1 d .
H18 H -0.1392 0.0199 0.0449 0.061 Uiso 1 1 calc R
C15 C -0.4278(3) 0.15212(17) 0.1428(2) 0.0631(7) Uani 1 1 d .
H15 H -0.5018 0.1853 0.1666 0.076 Uiso 1 1 calc R
C24 C 0.3992(3) 0.34851(14) 0.1453(2) 0.0576(6) Uani 1 1 d .
H24 H 0.3979 0.3637 0.0739 0.069 Uiso 1 1 calc R
C20 C 0.2858(3) 0.28489(15) 0.28810(19) 0.0585(7) Uani 1 1 d .
H20 H 0.2065 0.2571 0.3149 0.070 Uiso 1 1 calc R
C22 C 0.5257(3) 0.34531(17) 0.3178(3) 0.0709(8) Uani 1 1 d .
H22 H 0.6084 0.3576 0.3631 0.085 Uiso 1 1 calc R
C11 C -0.2064(3) 0.43222(16) -0.12862(19) 0.0645(7) Uani 1 1 d .
H11A H -0.3119 0.4350 -0.1195 0.097 Uiso 1 1 calc GR
H11B H -0.1886 0.3984 -0.1882 0.097 Uiso 1 1 calc GR
H11C H -0.1689 0.4845 -0.1418 0.097 Uiso 1 1 calc GR
C21 C 0.4079(3) 0.30389(18) 0.3555(2) 0.0699(8) Uani 1 1 d .
H21 H 0.4105 0.2886 0.4268 0.084 Uiso 1 1 calc R
C17 C -0.3482(3) 0.02373(16) 0.0908(2) 0.0648(7) Uani 1 1 d .
H17 H -0.3680 -0.0301 0.0810 0.078 Uiso 1 1 calc R
C16 C -0.4570(3) 0.07316(18) 0.1258(2) 0.0689(8) Uani 1 1 d .
H16 H -0.5510 0.0529 0.1380 0.083 Uiso 1 1 calc R
C23 C 0.5204(3) 0.36824(16) 0.2136(3) 0.0677(8) Uani 1 1 d .
H23 H 0.5990 0.3974 0.1880 0.081 Uiso 1 1 calc R

loop_
_atom_site_aniso_label
_atom_site_aniso_U_11
_atom_site_aniso_U_22
_atom_site_aniso_U_33
_atom_site_aniso_U_23
_atom_site_aniso_U_13
_atom_site_aniso_U_12
O2 0.0601(10) 0.0566(10) 0.0679(12) -0.0130(8) 0.0202(9) 0.0030(8)
C5 0.0379(10) 0.0419(12) 0.0397(12) -0.0010(9) 0.0066(8) -0.0065(9)
N1 0.0507(11) 0.0516(11) 0.0360(10) 0.0039(8) 0.0012(8) 0.0011(9)
O1 0.0790(12) 0.0691(11) 0.0381(9) -0.0096(8) 0.0064(8) 0.0087(9)
C3 0.0407(11) 0.0448(12) 0.0363(11) 0.0001(9) 0.0044(8) -0.0006(9)
C19 0.0376(11) 0.0458(12) 0.0537(14) -0.0026(10) 0.0067(9) 0.0024(10)
C2 0.0404(11) 0.0440(12) 0.0351(11) 0.0018(9) 0.0045(8) 0.0011(9)
C10 0.0400(11) 0.0426(12) 0.0423(12) 0.0009(9) 0.0067(9) -0.0057(10)
C4 0.0401(11) 0.0521(13) 0.0414(12) -0.0010(10) 0.0089(9) 0.0020(10)
C1 0.0433(11) 0.0490(13) 0.0391(12) 0.0013(10) 0.0065(9) -0.0030(10)
C12 0.0491(12) 0.0436(12) 0.0404(12) 0.0015(10) 0.0048(9) 0.0068(10)
C13 0.0445(11) 0.0451(12) 0.0366(11) 0.0014(9) -0.0045(9) 0.0017(10)
C9 0.0541(13) 0.0483(13) 0.0598(16) 0.0034(12) 0.0061(11) 0.0045(11)
C14 0.0474(13) 0.0498(13) 0.0591(15) -0.0029(11) 0.0014(10) 0.0045(11)
C6 0.0467(12) 0.0559(14) 0.0397(12) -0.0015(10) 0.0039(9) -0.0034(11)
C7 0.0570(14) 0.0591(15) 0.0499(14) -0.0160(12) 0.0112(11) -0.0072(12)
C8 0.0578(14) 0.0484(14) 0.0710(18) -0.0118(13) 0.0137(12) 0.0008(12)
C18 0.0556(13) 0.0491(13) 0.0472(13) -0.0052(11) -0.0017(10) -0.0016(11)
C15 0.0448(13) 0.0733(19) 0.0714(18) -0.0042(14) 0.0051(12) 0.0054(13)
C24 0.0510(13) 0.0562(15) 0.0666(17) 0.0071(12) 0.0111(11) -0.0015(12)
C20 0.0458(13) 0.0767(17) 0.0531(15) -0.0017(13) 0.0050(10) -0.0129(12)
C22 0.0496(14) 0.078(2) 0.084(2) -0.0156(16) -0.0042(13) -0.0073(14)
C11 0.0722(17) 0.0747(18) 0.0457(14) 0.0094(13) -0.0054(12) 0.0073(14)
C21 0.0563(15) 0.092(2) 0.0608(17) -0.0068(15) -0.0026(12) -0.0135(15)
C17 0.0649(16) 0.0581(16) 0.0706(18) -0.0077(13) -0.0018(13) -0.0172(14)
C16 0.0484(14) 0.083(2) 0.0752(19) -0.0044(15) 0.0024(12) -0.0157(14)
C23 0.0437(14) 0.0627(17) 0.097(2) -0.0042(15) 0.0111(13) -0.0133(12)

loop_
_atom_type_symbol
_atom_type_description
_atom_type_scat_dispersion_real
_atom_type_scat_dispersion_imag
_atom_type_scat_source
C C 0.0033 0.0016 'International Tables Vol C Tables 4.2.6.8 and 6.1.1.4'
H H 0.0000 0.0000 'International Tables Vol C Tables 4.2.6.8 and 6.1.1.4'
N N 0.0061 0.0033 'International Tables Vol C Tables 4.2.6.8 and 6.1.1.4'
O O 0.0106 0.0060 'International Tables Vol C Tables 4.2.6.8 and 6.1.1.4'

loop_
_geom_angle_atom_site_label_1
_geom_angle_atom_site_label_2
_geom_angle_atom_site_label_3
_geom_angle
C10 C5 C2 106.74(18)
C6 C5 C2 133.6(2)
C6 C5 C10 119.6(2)
C10 N1 C11 124.5(2)
C1 N1 C10 111.19(17)
C1 N1 C11 124.32(19)
C2 C3 H3 114.2
C4 C3 H3 114.2
C4 C3 C2 61.79(14)
C4 C3 C12 120.10(18)
C12 C3 H3 114.2
C12 C3 C2 122.36(18)
C24 C19 C4 119.2(2)
C20 C19 C4 122.9(2)
C20 C19 C24 117.6(2)
C5 C2 C3 124.11(17)
C5 C2 C4 126.73(18)
C5 C2 C1 105.25(17)
C3 C2 C4 57.71(13)
C1 C2 C3 120.64(18)
C1 C2 C4 116.91(17)
C5 C10 N1 109.84(19)
C9 C10 C5 122.1(2)
C9 C10 N1 128.0(2)
C3 C4 C19 124.43(19)
C3 C4 C2 60.50(13)
C3 C4 H4 112.4
C19 C4 C2 125.40(18)
C19 C4 H4 112.4
C2 C4 H4 112.4
N1 C1 C2 106.91(18)
O1 C1 N1 125.5(2)
O1 C1 C2 127.6(2)
O2 C12 C3 121.0(2)
O2 C12 C13 121.8(2)
C13 C12 C3 116.89(18)
C14 C13 C12 121.6(2)
C18 C13 C12 119.3(2)
C18 C13 C14 119.0(2)
C10 C9 H9 121.5
C10 C9 C8 117.1(2)
C8 C9 H9 121.5
C13 C14 H14 120.0
C15 C14 C13 120.0(2)
C15 C14 H14 120.0
C5 C6 H6 120.7
C5 C6 C7 118.6(2)
C7 C6 H6 120.7
C6 C7 H7 119.6
C8 C7 C6 120.8(2)
C8 C7 H7 119.6
C9 C8 H8 119.2
C7 C8 C9 121.6(2)
C7 C8 H8 119.2
C13 C18 H18 119.7
C17 C18 C13 120.5(2)
C17 C18 H18 119.7
C14 C15 H15 120.0
C16 C15 C14 120.0(2)
C16 C15 H15 120.0
C19 C24 H24 119.5
C23 C24 C19 121.0(3)
C23 C24 H24 119.5
C19 C20 H20 119.4
C19 C20 C21 121.2(2)
C21 C20 H20 119.4
C21 C22 H22 120.3
C23 C22 H22 120.3
C23 C22 C21 119.5(3)
N1 C11 H11A 109.5
N1 C11 H11B 109.5
N1 C11 H11C 109.5
H11A C11 H11B 109.5
H11A C11 H11C 109.5
H11B C11 H11C 109.5
C20 C21 H21 119.8
C22 C21 C20 120.3(3)
C22 C21 H21 119.8
C18 C17 H17 119.9
C18 C17 C16 120.1(3)
C16 C17 H17 119.9
C15 C16 C17 120.3(2)
C15 C16 H16 119.8
C17 C16 H16 119.8
C24 C23 H23 119.8
C22 C23 C24 120.4(2)
C22 C23 H23 119.8

loop_
_geom_bond_atom_site_label_1
_geom_bond_atom_site_label_2
_geom_bond_distance
O2 C12 1.212(2)
C5 C2 1.479(3)
C5 C10 1.394(3)
C5 C6 1.379(3)
N1 C10 1.405(3)
N1 C1 1.358(3)
N1 C11 1.451(3)
O1 C1 1.222(3)
C3 H3 0.9800
C3 C2 1.522(3)
C3 C4 1.478(3)
C3 C12 1.508(3)
C19 C4 1.483(3)
C19 C24 1.389(3)
C19 C20 1.378(3)
C2 C4 1.541(3)
C2 C1 1.503(3)
C10 C9 1.377(3)
C4 H4 0.9800
C12 C13 1.481(3)
C13 C14 1.387(3)
C13 C18 1.386(3)
C9 H9 0.9300
C9 C8 1.388(4)
C14 H14 0.9300
C14 C15 1.379(3)
C6 H6 0.9300
C6 C7 1.389(3)
C7 H7 0.9300
C7 C8 1.371(3)
C8 H8 0.9300
C18 H18 0.9300
C18 C17 1.362(3)
C15 H15 0.9300
C15 C16 1.369(4)
C24 H24 0.9300
C24 C23 1.382(4)
C20 H20 0.9300
C20 C21 1.379(3)
C22 H22 0.9300
C22 C21 1.372(4)
C22 C23 1.360(4)
C11 H11A 0.9600
C11 H11B 0.9600
C11 H11C 0.9600
C21 H21 0.9300
C17 H17 0.9300
C17 C16 1.374(4)
C16 H16 0.9300
C23 H23 0.9300

loop_
_geom_torsion_atom_site_label_1
_geom_torsion_atom_site_label_2
_geom_torsion_atom_site_label_3
_geom_torsion_atom_site_label_4
_geom_torsion
O2 C12 C13 C14 -163.9(2)
O2 C12 C13 C18 19.1(3)
C5 C2 C4 C3 110.9(2)
C5 C2 C4 C19 -2.4(3)
C5 C2 C1 N1 2.0(2)
C5 C2 C1 O1 -179.2(2)
C5 C10 C9 C8 -1.5(3)
C5 C6 C7 C8 0.0(3)
N1 C10 C9 C8 177.8(2)
C3 C2 C4 C19 -113.3(2)
C3 C2 C1 N1 148.81(18)
C3 C2 C1 O1 -32.4(3)
C3 C12 C13 C14 21.8(3)
C3 C12 C13 C18 -155.20(19)
C19 C24 C23 C22 1.3(4)
C19 C20 C21 C22 0.4(4)
C2 C5 C10 N1 2.4(2)
C2 C5 C10 C9 -178.3(2)
C2 C5 C6 C7 179.7(2)
C2 C3 C4 C19 114.8(2)
C2 C3 C12 O2 93.1(3)
C2 C3 C12 C13 -92.5(2)
C10 C5 C2 C3 -147.98(19)
C10 C5 C2 C4 139.5(2)
C10 C5 C2 C1 -2.6(2)
C10 C5 C6 C7 -2.7(3)
C10 N1 C1 O1 -179.4(2)
C10 N1 C1 C2 -0.6(2)
C10 C9 C8 C7 -1.3(3)
C4 C3 C2 C5 -115.2(2)
C4 C3 C2 C1 104.4(2)
C4 C3 C12 O2 19.4(3)
C4 C3 C12 C13 -166.28(18)
C4 C19 C24 C23 -174.0(2)
C4 C19 C20 C21 172.9(2)
C4 C2 C1 N1 -144.50(18)
C4 C2 C1 O1 34.3(3)
C1 N1 C10 C5 -1.2(2)
C1 N1 C10 C9 179.5(2)
C1 C2 C4 C3 -110.8(2)
C1 C2 C4 C19 135.9(2)
C12 C3 C2 C5 135.3(2)
C12 C3 C2 C4 -109.5(2)
C12 C3 C2 C1 -5.1(3)
C12 C3 C4 C19 -132.2(2)
C12 C3 C4 C2 113.0(2)
C12 C13 C14 C15 -177.3(2)
C12 C13 C18 C17 176.0(2)
C13 C14 C15 C16 0.8(4)
C13 C18 C17 C16 1.9(4)
C14 C13 C18 C17 -1.1(3)
C14 C15 C16 C17 0.1(4)
C6 C5 C2 C3 29.8(3)
C6 C5 C2 C4 -42.7(3)
C6 C5 C2 C1 175.2(2)
C6 C5 C10 N1 -175.80(18)
C6 C5 C10 C9 3.5(3)
C6 C7 C8 C9 2.1(3)
C18 C13 C14 C15 -0.3(3)
C18 C17 C16 C15 -1.4(4)
C24 C19 C4 C3 -178.3(2)
C24 C19 C4 C2 -102.5(2)
C24 C19 C20 C21 -0.6(4)
C20 C19 C4 C3 8.2(3)
C20 C19 C4 C2 84.0(3)
C20 C19 C24 C23 -0.2(4)
C11 N1 C10 C5 177.43(19)
C11 N1 C10 C9 -1.9(3)
C11 N1 C1 O1 2.0(3)
C11 N1 C1 C2 -179.16(19)
C21 C22 C23 C24 -1.5(4)
C23 C22 C21 C20 0.7(4)
